data_7240055
loop_
_publ_author_name
'Odounga Odounga, Jean-Eudes'
'B\'athori, Nikoletta B.'

_publ_section_title
;
 Systematic comparison of racemic and enantiopure multicomponent crystals
 of phenylsuccinic acid---the role of chirality
;
_journal_name_full CrystEngComm
_journal_paper_doi 10.1039/D0CE00072H
_journal_year 2020
_chemical_formula_sum 'C20 H20 N2 O4'
_chemical_formula_weight 352.38
_chemical_melting_point 335.32
_space_group_crystal_system triclinic
_space_group_IT_number 2
_space_group_name_Hall '-P 1'
_space_group_name_H-M_alt 'P -1'
_atom_sites_solution_hydrogens mixed
_audit_creation_method SHELXL-2016/4
_audit_update_record
;
2020-01-09 deposited with the CCDC.	2020-02-14 downloaded from the CCDC.
;
_cell_angle_alpha 109.3480(10)
_cell_angle_beta 96.6060(10)
_cell_angle_gamma 91.6070(10)
_cell_formula_units_Z 2
_cell_length_a 5.6697(4)
_cell_length_b 10.5672(6)
_cell_length_c 15.5754(10)
_cell_measurement_reflns_used 3681
_cell_measurement_temperature 173(2)
_cell_measurement_theta_max 27.532
_cell_measurement_theta_min 1.398
_cell_volume 872.44(10)
_computing_structure_refinement 'SHELXL-2016/4 (Sheldrick, 2016)'
_computing_structure_solution 'SHELXT 2018/2 (Sheldrick, 2018)'
_diffrn_ambient_temperature 173(2)
_diffrn_measured_fraction_theta_full 0.994
_diffrn_measured_fraction_theta_max 0.995
_diffrn_measurement_device_type Bruker
_diffrn_radiation_type MoK\a
_diffrn_radiation_wavelength 0.71073
_diffrn_reflns_av_R_equivalents 0.0223
_diffrn_reflns_av_unetI/netI 0.0149
_diffrn_reflns_Laue_measured_fraction_full 0.994
_diffrn_reflns_Laue_measured_fraction_max 0.995
_diffrn_reflns_limit_h_max 7
_diffrn_reflns_limit_h_min -7
_diffrn_reflns_limit_k_max 13
_diffrn_reflns_limit_k_min -13
_diffrn_reflns_limit_l_max 20
_diffrn_reflns_limit_l_min -20
_diffrn_reflns_number 23333
_diffrn_reflns_point_group_measured_fraction_full 0.994
_diffrn_reflns_point_group_measured_fraction_max 0.995
_diffrn_reflns_theta_full 25.242
_diffrn_reflns_theta_max 27.532
_diffrn_reflns_theta_min 1.398
_exptl_absorpt_coefficient_mu 0.094
_exptl_absorpt_correction_T_max 0.7456
_exptl_absorpt_correction_T_min 0.7224
_exptl_absorpt_correction_type multi-scan
_exptl_absorpt_process_details SADABS
_exptl_crystal_colour colorless
_exptl_crystal_density_diffrn 1.341
_exptl_crystal_description plates
_exptl_crystal_F_000 372
_exptl_crystal_recrystallization_method 'Re-crystallisation from solvent: pyridine'
_exptl_crystal_size_max 0.010
_exptl_crystal_size_mid 0.010
_exptl_crystal_size_min 0.010
_refine_diff_density_max 0.375
_refine_diff_density_min -0.234
_refine_diff_density_rms 0.043
_refine_ls_extinction_method none
_refine_ls_goodness_of_fit_ref 1.059
_refine_ls_hydrogen_treatment noref
_refine_ls_matrix_type full
_refine_ls_number_parameters 243
_refine_ls_number_reflns 4011
_refine_ls_number_restraints 0
_refine_ls_restrained_S_all 1.059
_refine_ls_R_factor_all 0.0389
_refine_ls_R_factor_gt 0.0359
_refine_ls_shift/su_max 0.001
_refine_ls_shift/su_mean 0.000
_refine_ls_structure_factor_coef Fsqd
_refine_ls_weighting_details 'w=1/[\s^2^(Fo^2^)+(0.0321P)^2^+0.5154P] where P=(Fo^2^+2Fc^2^)/3'
_refine_ls_weighting_scheme calc
_refine_ls_wR_factor_gt 0.0885
_refine_ls_wR_factor_ref 0.0907
_reflns_Friedel_coverage 0.000
_reflns_number_gt 3681
_reflns_number_total 4011
_reflns_threshold_expression 'I > 2\s(I)'
_cod_data_source_file d0ce00072h2.cif
_cod_data_source_block racpsa-pyr
_cod_database_code 7240055
_shelx_shelxl_version_number 2016/4
_shelx_space_group_comment
;
The symmetry employed for this shelxl refinement is uniquely defined
by the following loop, which should always be used as a source of
symmetry information in preference to the above space-group names.
They are only intended as comments.
;
_shelx_estimated_absorpt_t_min 0.999
_shelx_estimated_absorpt_t_max 0.999

loop_
_space_group_symop_operation_xyz
'x, y, z'
'-x, -y, -z'

loop_
_atom_site_label
_atom_site_type_symbol
_atom_site_fract_x
_atom_site_fract_y
_atom_site_fract_z
_atom_site_U_iso_or_equiv
_atom_site_adp_type
_atom_site_occupancy
_atom_site_site_symmetry_order
_atom_site_calc_flag
_atom_site_refinement_flags_posn
_atom_site_refinement_flags_adp
_atom_site_refinement_flags_occupancy
_atom_site_disorder_assembly
_atom_site_disorder_group
C1 C 0.4373(2) 0.88430(11) 0.32479(8) 0.0149(2) Uani 1 1 d . . . . .
H1 H 0.316645 0.906392 0.368637 0.018 Uiso 1 1 calc R U . . .
C2 C 0.4099(2) 0.97244(11) 0.26450(7) 0.0146(2) Uani 1 1 d . . . . .
C3 C 0.2248(2) 1.05761(11) 0.27054(8) 0.0169(2) Uani 1 1 d . . . . .
H3 H 0.117105 1.062770 0.313808 0.020 Uiso 1 1 calc R U . . .
C4 C 0.1964(2) 1.13528(12) 0.21373(8) 0.0200(2) Uani 1 1 d . . . . .
H4 H 0.069992 1.193401 0.218681 0.024 Uiso 1 1 calc R U . . .
C5 C 0.3517(2) 1.12818(12) 0.14992(8) 0.0210(2) Uani 1 1 d . . . . .
H5 H 0.330772 1.180445 0.110720 0.025 Uiso 1 1 calc R U . . .
C6 C 0.5383(2) 1.04410(12) 0.14362(8) 0.0201(2) Uani 1 1 d . . . . .
H6 H 0.645845 1.039275 0.100315 0.024 Uiso 1 1 calc R U . . .
C7 C 0.5672(2) 0.96716(11) 0.20080(8) 0.0174(2) Uani 1 1 d . . . . .
H7 H 0.695452 0.910350 0.196505 0.021 Uiso 1 1 calc R U . . .
C8 C 0.6856(2) 0.90642(12) 0.37906(8) 0.0182(2) Uani 1 1 d . . . . .
H8B H 0.804132 0.879902 0.335506 0.022 Uiso 1 1 calc R U . . .
H8A H 0.718600 1.003415 0.414355 0.022 Uiso 1 1 calc R U . . .
C9 C 0.7158(2) 0.82794(11) 0.44465(8) 0.0171(2) Uani 1 1 d . . . . .
O10 O 0.55424(16) 0.76373(10) 0.45962(7) 0.0263(2) Uani 1 1 d . . . . .
O11 O 0.93804(16) 0.83775(9) 0.48262(6) 0.0225(2) Uani 1 1 d . . . . .
H11 H 0.957(3) 0.784(2) 0.5211(14) 0.048(5) Uiso 1 1 d . . . . .
C12 C 0.3862(2) 0.73879(11) 0.26083(7) 0.0148(2) Uani 1 1 d . . . . .
O13 O 0.53807(15) 0.66812(9) 0.22579(6) 0.02176(19) Uani 1 1 d . . . . .
O14 O 0.15628(15) 0.70190(9) 0.24410(6) 0.01877(18) Uani 1 1 d . . . . .
H14 H 0.134(3) 0.617(2) 0.2031(14) 0.044(5) Uiso 1 1 d . . . . .
N15 N 1.01657(18) 0.68594(10) 0.58506(7) 0.0166(2) Uani 1 1 d . . . . .
C16 C 0.8462(2) 0.59269(12) 0.58077(8) 0.0168(2) Uani 1 1 d . . . . .
H16 H 0.692393 0.595305 0.550196 0.020 Uiso 1 1 calc R U . . .
C17 C 0.8847(2) 0.49247(12) 0.61906(8) 0.0177(2) Uani 1 1 d . . . . .
H17 H 0.760402 0.427487 0.614510 0.021 Uiso 1 1 calc R U . . .
C18 C 1.1094(2) 0.48948(12) 0.66417(8) 0.0175(2) Uani 1 1 d . . . . .
H18 H 1.141998 0.421755 0.690681 0.021 Uiso 1 1 calc R U . . .
C19 C 1.2855(2) 0.58687(12) 0.66994(8) 0.0181(2) Uani 1 1 d . . . . .
H19 H 1.439833 0.587720 0.701293 0.022 Uiso 1 1 calc R U . . .
C20 C 1.2328(2) 0.68279(12) 0.62927(8) 0.0178(2) Uani 1 1 d . . . . .
H20 H 1.354149 0.748835 0.632798 0.021 Uiso 1 1 calc R U . . .
N21 N 0.07390(18) 0.45568(10) 0.11469(7) 0.0188(2) Uani 1 1 d . . . . .
C22 C 0.2261(2) 0.42888(12) 0.05231(8) 0.0190(2) Uani 1 1 d . . . . .
H22 H 0.367080 0.486155 0.064756 0.023 Uiso 1 1 calc R U . . .
C23 C 0.1879(2) 0.32150(12) -0.02964(8) 0.0213(2) Uani 1 1 d . . . . .
H23 H 0.298361 0.306889 -0.072861 0.026 Uiso 1 1 calc R U . . .
C24 C -0.0154(2) 0.23599(12) -0.04697(8) 0.0206(2) Uani 1 1 d . . . . .
H24 H -0.045872 0.160823 -0.101998 0.025 Uiso 1 1 calc R U . . .
C25 C -0.1727(2) 0.26227(12) 0.01742(8) 0.0214(3) Uani 1 1 d . . . . .
H25 H -0.312869 0.205135 0.007421 0.026 Uiso 1 1 calc R U . . .
C26 C -0.1229(2) 0.37318(13) 0.09671(8) 0.0217(3) Uani 1 1 d . . . . .
H26 H -0.233036 0.391493 0.140167 0.026 Uiso 1 1 calc R U . . .

loop_
_atom_site_aniso_label
_atom_site_aniso_U_11
_atom_site_aniso_U_22
_atom_site_aniso_U_33
_atom_site_aniso_U_23
_atom_site_aniso_U_13
_atom_site_aniso_U_12
C1 0.0159(5) 0.0137(5) 0.0142(5) 0.0046(4) -0.0005(4) -0.0010(4)
C2 0.0167(5) 0.0115(5) 0.0128(5) 0.0022(4) -0.0026(4) -0.0030(4)
C3 0.0174(5) 0.0149(5) 0.0163(5) 0.0031(4) 0.0010(4) -0.0007(4)
C4 0.0202(6) 0.0161(5) 0.0222(6) 0.0059(5) -0.0017(5) 0.0025(4)
C5 0.0262(6) 0.0178(5) 0.0194(6) 0.0091(5) -0.0030(5) -0.0015(5)
C6 0.0229(6) 0.0203(6) 0.0173(5) 0.0067(5) 0.0033(4) -0.0019(5)
C7 0.0175(5) 0.0153(5) 0.0180(5) 0.0042(4) 0.0004(4) 0.0006(4)
C8 0.0177(5) 0.0170(5) 0.0191(5) 0.0077(4) -0.0041(4) -0.0038(4)
C9 0.0201(6) 0.0127(5) 0.0159(5) 0.0027(4) -0.0020(4) -0.0004(4)
O10 0.0196(4) 0.0329(5) 0.0320(5) 0.0203(4) -0.0006(4) -0.0020(4)
O11 0.0208(4) 0.0200(4) 0.0278(5) 0.0133(4) -0.0067(4) -0.0033(3)
C12 0.0174(5) 0.0144(5) 0.0136(5) 0.0073(4) -0.0011(4) -0.0008(4)
O13 0.0178(4) 0.0175(4) 0.0267(5) 0.0039(3) 0.0001(3) 0.0024(3)
O14 0.0172(4) 0.0166(4) 0.0190(4) 0.0020(3) 0.0012(3) -0.0040(3)
N15 0.0194(5) 0.0147(4) 0.0150(5) 0.0036(4) 0.0031(4) 0.0028(4)
C16 0.0155(5) 0.0180(5) 0.0149(5) 0.0026(4) 0.0021(4) 0.0023(4)
C17 0.0188(6) 0.0160(5) 0.0175(5) 0.0036(4) 0.0051(4) -0.0007(4)
C18 0.0229(6) 0.0161(5) 0.0146(5) 0.0053(4) 0.0057(4) 0.0052(4)
C19 0.0162(5) 0.0205(6) 0.0156(5) 0.0040(4) 0.0008(4) 0.0030(4)
C20 0.0177(5) 0.0156(5) 0.0177(5) 0.0025(4) 0.0027(4) -0.0008(4)
N21 0.0213(5) 0.0172(5) 0.0160(5) 0.0043(4) -0.0007(4) -0.0019(4)
C22 0.0191(6) 0.0171(5) 0.0209(6) 0.0071(5) 0.0006(4) -0.0009(4)
C23 0.0233(6) 0.0207(6) 0.0199(6) 0.0063(5) 0.0041(5) 0.0034(5)
C24 0.0269(6) 0.0161(5) 0.0159(5) 0.0032(4) -0.0028(5) 0.0010(5)
C25 0.0227(6) 0.0197(6) 0.0200(6) 0.0072(5) -0.0038(5) -0.0063(5)
C26 0.0227(6) 0.0244(6) 0.0171(6) 0.0066(5) 0.0017(5) -0.0034(5)

loop_
_atom_type_symbol
_atom_type_description
_atom_type_scat_dispersion_real
_atom_type_scat_dispersion_imag
_atom_type_scat_source
C C 0.0033 0.0016 'International Tables Vol C Tables 4.2.6.8 and 6.1.1.4'
H H 0.0000 0.0000 'International Tables Vol C Tables 4.2.6.8 and 6.1.1.4'
N N 0.0061 0.0033 'International Tables Vol C Tables 4.2.6.8 and 6.1.1.4'
O O 0.0106 0.0060 'International Tables Vol C Tables 4.2.6.8 and 6.1.1.4'

loop_
_geom_angle_atom_site_label_1
_geom_angle_atom_site_label_2
_geom_angle_atom_site_label_3
_geom_angle
_geom_angle_site_symmetry_1
_geom_angle_site_symmetry_3
_geom_angle_publ_flag
C8 C1 C2 111.47(9) . . ?
C8 C1 C12 111.39(9) . . ?
C2 C1 C12 106.73(9) . . ?
C3 C2 C7 118.73(10) . . ?
C3 C2 C1 120.67(10) . . ?
C7 C2 C1 120.58(10) . . ?
C4 C3 C2 120.58(11) . . ?
C5 C4 C3 120.30(11) . . ?
C4 C5 C6 119.69(11) . . ?
C7 C6 C5 119.91(11) . . ?
C6 C7 C2 120.79(11) . . ?
C9 C8 C1 113.32(9) . . ?
O10 C9 O11 124.62(11) . . ?
O10 C9 C8 123.84(11) . . ?
O11 C9 C8 111.54(10) . . ?
O13 C12 O14 124.09(11) . . ?
O13 C12 C1 123.73(10) . . ?
O14 C12 C1 112.07(10) . . ?
C16 N15 C20 118.35(10) . . ?
N15 C16 C17 122.86(11) . . ?
C16 C17 C18 118.39(11) . . ?
C19 C18 C17 119.01(11) . . ?
C20 C19 C18 118.95(11) . . ?
N15 C20 C19 122.44(11) . . ?
C22 N21 C26 117.75(10) . . ?
N21 C22 C23 123.22(11) . . ?
C24 C23 C22 118.44(11) . . ?
C25 C24 C23 118.74(11) . . ?
C24 C25 C26 119.03(11) . . ?
N21 C26 C25 122.80(12) . . ?

loop_
_geom_bond_atom_site_label_1
_geom_bond_atom_site_label_2
_geom_bond_distance
_geom_bond_site_symmetry_2
_geom_bond_publ_flag
C1 C8 1.5253(16) . ?
C1 C2 1.5256(15) . ?
C1 C12 1.5279(15) . ?
C2 C3 1.3925(16) . ?
C2 C7 1.3975(16) . ?
C3 C4 1.3923(16) . ?
C4 C5 1.3872(18) . ?
C5 C6 1.3920(18) . ?
C6 C7 1.3910(17) . ?
C8 C9 1.5133(16) . ?
C9 O10 1.2136(15) . ?
C9 O11 1.3149(14) . ?
C12 O13 1.2130(15) . ?
C12 O14 1.3209(14) . ?
N15 C16 1.3405(15) . ?
N15 C20 1.3421(15) . ?
C16 C17 1.3879(17) . ?
C17 C18 1.3886(17) . ?
C18 C19 1.3874(17) . ?
C19 C20 1.3845(17) . ?
N21 C22 1.3390(16) . ?
N21 C26 1.3400(16) . ?
C22 C23 1.3880(17) . ?
C23 C24 1.3879(18) . ?
C24 C25 1.3835(18) . ?
C25 C26 1.3858(17) . ?
